data_4515082
loop_
_publ_author_name
'Mandal, Tripti'
'Pathak, Sudipta'
'Dey, Arka'
'Islam, Md Maidul'
'Seth, Saikat Kumar'
'Masum, Abdulla Al'
'Ortega-Castro, Joaqu\'in'
'Ray, Partha Pratim'
'Frontera, Antonio'
'Mukhopadhyay, Subrata'

_publ_section_title
;
 Structures, Photoresponse Properties, and Biological Activity of
 Dicyano-Substituted 4-Aryl-2-pyridone Derivatives.
;
_journal_issue 4
_journal_name_full 'ACS omega'
_journal_page_first 7200
_journal_page_last 7212
_journal_paper_doi 10.1021/acsomega.9b00289
_journal_volume 4
_journal_year 2019
_chemical_formula_sum 'C14 H14 Cl N5 O3'
_chemical_formula_weight 335.75
_space_group_IT_number 14
_space_group_name_Hall '-P 2ybc'
_space_group_name_H-M_alt 'P 1 21/c 1'
_symmetry_cell_setting monoclinic
_symmetry_space_group_name_Hall '-P 2ybc'
_symmetry_space_group_name_H-M 'P 1 21/c 1'
_atom_sites_solution_hydrogens geom
_atom_sites_solution_primary direct
_atom_sites_solution_secondary difmap
_audit_creation_method SHELXL-97
_cell_angle_alpha 90.00
_cell_angle_beta 98.556(3)
_cell_angle_gamma 90.00
_cell_formula_units_Z 4
_cell_length_a 7.8612(4)
_cell_length_b 8.4861(4)
_cell_length_c 23.2316(12)
_cell_measurement_reflns_used 1370
_cell_measurement_temperature 296(2)
_cell_measurement_theta_max 25.0
_cell_measurement_theta_min 1.5
_cell_volume 1532.55(13)
_computing_cell_refinement 'APEX2(Bruker,2007)and SAINT (Bruker,2007)'
_computing_data_collection 'APEX2 (Bruker, 2007)'
_computing_data_reduction 'SAINT(Bruker,2007)and XPREP(Bruker,2007)'
_computing_molecular_graphics
;    
ORTEP-3 for Windows (Farrugia, 1997), DIAMOND (Brandenburg,
1999) and Mercury (Macrae <i>et al.</i>, 2006)
;
_computing_publication_material 'PLATON (Spek, 2009)'
_computing_structure_refinement 'SHELXL-97 (Sheldrick, 1997)'
_computing_structure_solution 'SHELXS97 (Sheldrick, 2008)'
_diffrn_ambient_temperature 296(2)
_diffrn_measured_fraction_theta_full 0.999
_diffrn_measured_fraction_theta_max 0.999
_diffrn_measurement_device_type 'Bruker SMART APEX II CCD area-detector'
_diffrn_measurement_method '\w and \f'
_diffrn_radiation_monochromator graphite
_diffrn_radiation_source 'fine-focus sealed tube'
_diffrn_radiation_type MoK\a
_diffrn_radiation_wavelength 0.71073
_diffrn_reflns_av_R_equivalents 0.0218
_diffrn_reflns_av_sigmaI/netI 0.0213
_diffrn_reflns_limit_h_max 7
_diffrn_reflns_limit_h_min -9
_diffrn_reflns_limit_k_max 9
_diffrn_reflns_limit_k_min -10
_diffrn_reflns_limit_l_max 24
_diffrn_reflns_limit_l_min -24
_diffrn_reflns_number 8370
_diffrn_reflns_theta_full 24.99
_diffrn_reflns_theta_max 24.99
_diffrn_reflns_theta_min 1.77
_exptl_absorpt_coefficient_mu 0.272
_exptl_absorpt_correction_T_max 0.986
_exptl_absorpt_correction_T_min 0.972
_exptl_absorpt_correction_type multi-scan
_exptl_absorpt_process_details SADABS
_exptl_crystal_colour pale-yellow
_exptl_crystal_density_diffrn 1.455
_exptl_crystal_density_method 'not measured'
_exptl_crystal_description block
_exptl_crystal_F_000 696
_exptl_crystal_size_max 0.12
_exptl_crystal_size_mid 0.09
_exptl_crystal_size_min 0.05
_refine_diff_density_max 0.570
_refine_diff_density_min -0.520
_refine_diff_density_rms 0.055
_refine_ls_extinction_method none
_refine_ls_goodness_of_fit_ref 1.087
_refine_ls_hydrogen_treatment constr
_refine_ls_matrix_type full
_refine_ls_number_parameters 208
_refine_ls_number_reflns 2522
_refine_ls_number_restraints 2
_refine_ls_restrained_S_all 1.094
_refine_ls_R_factor_all 0.0511
_refine_ls_R_factor_gt 0.0445
_refine_ls_shift/su_max 0.000
_refine_ls_shift/su_mean 0.000
_refine_ls_structure_factor_coef Fsqd
_refine_ls_weighting_details 'calc w=1/[\s^2^(Fo^2^)+(0.0463P)^2^+1.4457P] where P=(Fo^2^+2Fc^2^)/3'
_refine_ls_weighting_scheme calc
_refine_ls_wR_factor_gt 0.1136
_refine_ls_wR_factor_ref 0.1184
_reflns_number_gt 2190
_reflns_number_total 2522
_reflns_threshold_expression >2sigma(I)
_cod_data_source_file ao9b00289_si_003.cif
_cod_data_source_block tm-11-revised
_cod_depositor_comments
;
The following automatic conversions were performed:

'_symmetry_cell_setting' value 'Monoclinic' changed to 'monoclinic'
according to
/home/data/users/saulius/crontab/automatic-downloads/current/ACS/lib/dictionaries/cif_core.dic
dictionary named 'cif_core.dic' version 2.4.2 from 2011-04-26.

Automatic conversion script
Id: cif_fix_values 4973 2017-02-22 13:04:09Z antanas 
;
_cod_original_sg_symbol_H-M P21/c
_cod_database_code 4515082

loop_
_symmetry_equiv_pos_as_xyz
'x, y, z'
'-x, y+1/2, -z+1/2'
'-x, -y, -z'
'x, -y-1/2, z-1/2'

loop_
_atom_site_label
_atom_site_type_symbol
_atom_site_fract_x
_atom_site_fract_y
_atom_site_fract_z
_atom_site_U_iso_or_equiv
_atom_site_adp_type
_atom_site_occupancy
_atom_site_symmetry_multiplicity
_atom_site_calc_flag
_atom_site_refinement_flags
Cl1 Cl 0.30132(9) 0.50877(10) 0.22045(3) 0.0577(3) Uani 1 1 d .
C9 C 0.2911(3) 0.1210(3) 0.46519(10) 0.0302(5) Uani 1 1 d D
C7 C 0.5856(3) 0.3109(3) 0.49414(10) 0.0269(5) Uani 1 1 d .
C6 C 0.5375(3) 0.2659(3) 0.43670(10) 0.0258(5) Uani 1 1 d .
C4 C 0.6394(3) 0.3185(3) 0.39109(10) 0.0268(5) Uani 1 1 d .
C8 C 0.4910(3) 0.2605(3) 0.53924(10) 0.0301(5) Uani 1 1 d D
C10 C 0.3923(3) 0.1714(3) 0.42214(10) 0.0284(5) Uani 1 1 d .
C5 C 0.5576(3) 0.3766(3) 0.33871(10) 0.0327(6) Uani 1 1 d .
H5 H 0.4382 0.3837 0.3320 0.039 Uiso 1 1 calc R
C3 C 0.8188(3) 0.3117(3) 0.39889(10) 0.0298(5) Uani 1 1 d .
H3 H 0.8786 0.2743 0.4338 0.036 Uiso 1 1 calc R
C1 C 0.8204(3) 0.4147(3) 0.30428(11) 0.0425(6) Uani 1 1 d .
H1 H 0.8792 0.4465 0.2744 0.051 Uiso 1 1 calc R
C2 C 0.9078(3) 0.3599(3) 0.35535(11) 0.0373(6) Uani 1 1 d .
H2 H 1.0273 0.3550 0.3608 0.045 Uiso 1 1 calc R
N2 N 0.3512(2) 0.1619(2) 0.52231(8) 0.0278(4) Uani 1 1 d .
N1 N 0.6481(3) 0.4223(3) 0.29782(9) 0.0389(5) Uani 1 1 d .
H1A H 0.5938 0.4584 0.2657 0.047 Uiso 1 1 calc R
C11 C 0.7199(3) 0.4212(3) 0.51237(10) 0.0294(5) Uani 1 1 d .
C12 C 0.3331(3) 0.1151(3) 0.36498(11) 0.0368(6) Uani 1 1 d .
N3 N 0.8247(3) 0.5113(3) 0.52851(10) 0.0406(5) Uani 1 1 d .
N4 N 0.2795(3) 0.0676(4) 0.31988(11) 0.0616(7) Uani 1 1 d .
O1 O 0.5251(2) 0.3003(2) 0.59065(7) 0.0455(5) Uani 1 1 d D
O2 O 0.1576(2) 0.0427(2) 0.45404(8) 0.0451(5) Uani 1 1 d D
C13 C 0.2570(3) 0.1036(3) 0.56808(10) 0.0319(5) Uani 1 1 d .
H13A H 0.3388 0.0717 0.6015 0.038 Uiso 1 1 calc R
H13B H 0.1906 0.0115 0.5538 0.038 Uiso 1 1 calc R
C14 C 0.1377(3) 0.2262(3) 0.58683(11) 0.0375(6) Uani 1 1 d .
H14A H 0.2040 0.3131 0.6058 0.045 Uiso 1 1 calc R
H14B H 0.0632 0.2670 0.5531 0.045 Uiso 1 1 calc R
N5 N 0.0328(2) 0.1533(3) 0.62764(9) 0.0361(5) Uani 1 1 d .
H5A H -0.0394 0.0836 0.6086 0.054 Uiso 1 1 calc R
H5B H -0.0269 0.2277 0.6428 0.054 Uiso 1 1 calc R
H5C H 0.1016 0.1047 0.6561 0.054 Uiso 1 1 calc R
O3 O 0.8184(2) 0.3692(3) 0.66741(9) 0.0618(6) Uani 1 1 d .
H3A H 0.8013 0.3933 0.7077 0.093 Uiso 1 1 d R
H3B H 0.7259 0.3514 0.6415 0.093 Uiso 1 1 d R

loop_
_atom_site_aniso_label
_atom_site_aniso_U_11
_atom_site_aniso_U_22
_atom_site_aniso_U_33
_atom_site_aniso_U_23
_atom_site_aniso_U_13
_atom_site_aniso_U_12
Cl1 0.0529(4) 0.0831(6) 0.0336(4) -0.0065(3) -0.0049(3) 0.0115(4)
C9 0.0287(11) 0.0326(13) 0.0301(14) -0.0058(10) 0.0065(10) -0.0012(10)
C7 0.0241(10) 0.0313(12) 0.0249(13) 0.0009(9) 0.0020(9) -0.0001(9)
C6 0.0235(10) 0.0273(12) 0.0264(13) 0.0019(9) 0.0034(9) 0.0031(9)
C4 0.0287(11) 0.0268(12) 0.0245(13) -0.0027(9) 0.0026(9) -0.0006(9)
C8 0.0280(11) 0.0357(13) 0.0263(14) -0.0003(10) 0.0024(10) 0.0010(10)
C10 0.0277(11) 0.0341(13) 0.0234(13) -0.0046(10) 0.0041(9) -0.0012(9)
C5 0.0307(11) 0.0376(14) 0.0294(14) 0.0011(10) 0.0027(10) -0.0008(10)
C3 0.0305(11) 0.0330(13) 0.0251(13) 0.0008(10) 0.0021(10) -0.0017(10)
C1 0.0437(14) 0.0541(17) 0.0314(15) 0.0041(12) 0.0117(12) -0.0098(12)
C2 0.0297(12) 0.0462(15) 0.0367(16) 0.0009(12) 0.0066(11) -0.0050(11)
N2 0.0288(9) 0.0317(11) 0.0241(11) 0.0002(8) 0.0074(8) -0.0017(8)
N1 0.0446(12) 0.0463(13) 0.0242(12) 0.0077(9) -0.0004(9) -0.0025(10)
C11 0.0281(11) 0.0368(13) 0.0231(13) -0.0006(10) 0.0030(9) 0.0014(11)
C12 0.0330(12) 0.0457(15) 0.0334(16) -0.0047(12) 0.0104(11) -0.0095(11)
N3 0.0352(11) 0.0468(13) 0.0387(13) -0.0045(10) 0.0024(10) -0.0074(10)
N4 0.0653(16) 0.083(2) 0.0365(15) -0.0195(14) 0.0065(12) -0.0265(15)
O1 0.0422(10) 0.0701(13) 0.0242(11) -0.0063(9) 0.0047(8) -0.0146(9)
O2 0.0378(9) 0.0593(12) 0.0395(11) -0.0118(9) 0.0103(8) -0.0210(9)
C13 0.0359(12) 0.0313(13) 0.0305(14) 0.0038(10) 0.0111(10) -0.0010(10)
C14 0.0370(13) 0.0373(14) 0.0416(16) 0.0020(11) 0.0168(11) 0.0018(11)
N5 0.0334(10) 0.0457(13) 0.0307(12) -0.0068(9) 0.0095(9) -0.0041(9)
O3 0.0400(10) 0.0907(17) 0.0536(13) -0.0281(12) 0.0038(9) 0.0030(11)

loop_
_atom_type_symbol
_atom_type_description
_atom_type_scat_dispersion_real
_atom_type_scat_dispersion_imag
_atom_type_scat_source
C C 0.0033 0.0016 'International Tables Vol C Tables 4.2.6.8 and 6.1.1.4'
H H 0.0000 0.0000 'International Tables Vol C Tables 4.2.6.8 and 6.1.1.4'
N N 0.0061 0.0033 'International Tables Vol C Tables 4.2.6.8 and 6.1.1.4'
O O 0.0106 0.0060 'International Tables Vol C Tables 4.2.6.8 and 6.1.1.4'
Cl Cl 0.1484 0.1585 'International Tables Vol C Tables 4.2.6.8 and 6.1.1.4'

loop_
_geom_angle_atom_site_label_1
_geom_angle_atom_site_label_2
_geom_angle_atom_site_label_3
_geom_angle
O2 C9 N2 119.5(2)
O2 C9 C10 123.8(2)
N2 C9 C10 116.65(19)
C6 C7 C11 123.4(2)
C6 C7 C8 121.5(2)
C11 C7 C8 114.8(2)
C7 C6 C10 119.2(2)
C7 C6 C4 120.25(19)
C10 C6 C4 120.5(2)
C5 C4 C3 117.3(2)
C5 C4 C6 120.31(19)
C3 C4 C6 122.4(2)
O1 C8 N2 119.2(2)
O1 C8 C7 124.3(2)
N2 C8 C7 116.5(2)
C6 C10 C12 124.2(2)
C6 C10 C9 121.4(2)
C12 C10 C9 114.4(2)
N1 C5 C4 120.4(2)
N1 C5 H5 119.8
C4 C5 H5 119.8
C2 C3 C4 120.5(2)
C2 C3 H3 119.8
C4 C3 H3 119.8
N1 C1 C2 118.9(2)
N1 C1 H1 120.5
C2 C1 H1 120.5
C1 C2 C3 119.8(2)
C1 C2 H2 120.1
C3 C2 H2 120.1
C9 N2 C8 124.34(19)
C9 N2 C13 118.19(19)
C8 N2 C13 117.40(19)
C5 N1 C1 123.1(2)
C5 N1 H1A 118.5
C1 N1 H1A 118.5
N3 C11 C7 177.7(3)
N4 C12 C10 177.1(3)
N2 C13 C14 112.27(19)
N2 C13 H13A 109.1
C14 C13 H13A 109.1
N2 C13 H13B 109.1
C14 C13 H13B 109.1
H13A C13 H13B 107.9
N5 C14 C13 109.0(2)
N5 C14 H14A 109.9
C13 C14 H14A 109.9
N5 C14 H14B 109.9
C13 C14 H14B 109.9
H14A C14 H14B 108.3
C14 N5 H5A 109.5
C14 N5 H5B 109.5
H5A N5 H5B 109.5
C14 N5 H5C 109.5
H5A N5 H5C 109.5
H5B N5 H5C 109.5
H3A O3 H3B 117.8

loop_
_geom_bond_atom_site_label_1
_geom_bond_atom_site_label_2
_geom_bond_distance
C9 O2 1.237(3)
C9 N2 1.385(3)
C9 C10 1.433(3)
C7 C6 1.385(3)
C7 C11 1.428(3)
C7 C8 1.437(3)
C6 C10 1.395(3)
C6 C4 1.489(3)
C4 C5 1.380(3)
C4 C3 1.396(3)
C8 O1 1.232(3)
C8 N2 1.391(3)
C10 C12 1.423(3)
C5 N1 1.327(3)
C5 H5 0.9300
C3 C2 1.375(3)
C3 H3 0.9300
C1 N1 1.342(3)
C1 C2 1.362(4)
C1 H1 0.9300
C2 H2 0.9300
N2 C13 1.469(3)
N1 H1A 0.8600
C11 N3 1.145(3)
C12 N4 1.143(3)
C13 C14 1.508(3)
C13 H13A 0.9700
C13 H13B 0.9700
C14 N5 1.481(3)
C14 H14A 0.9700
C14 H14B 0.9700
N5 H5A 0.8900
N5 H5B 0.8900
N5 H5C 0.8900
O3 H3A 0.9859
O3 H3B 0.8857
